data_4503991
loop_
_publ_author_name
'Hu, Ning-Hai'
'Li, Zhi-Gang'
'Xu, Jing-Wei'
'Jia, Heng-Qing'
'Niu, Jia-Jia'

_publ_section_title
;
 Self-Assembly of a Water Chain with Tetrameric and Decameric Clusters in
 the Channel of a Mixed-Valence CuICuIIComplex
;
_journal_issue 1
_journal_name_full 'Crystal Growth &amp; Design'
_journal_page_first 15
_journal_paper_doi 10.1021/cg060641r
_journal_volume 7
_journal_year 2007
_chemical_formula_moiety 'C38 H26 Cu3 N6 O8, 7(H2O)'
_chemical_formula_sum 'C38 H40 Cu3 N6 O15'
_chemical_formula_weight 1011.38
_chemical_name_systematic
; 
[Bis(pyridine-2,6-dicarboxylato)copper(II)- 
bis(trans-1,2-bis(4-pyridyl)ethylene)]dicopper(I) heptahydrate 
;
_space_group_IT_number 2
_symmetry_cell_setting triclinic
_symmetry_space_group_name_Hall '-P 1'
_symmetry_space_group_name_H-M 'P -1'
_atom_sites_solution_hydrogens geom
_atom_sites_solution_primary direct
_atom_sites_solution_secondary difmap
_audit_creation_method SHELXL-97
_cell_angle_alpha 65.703(1)
_cell_angle_beta 83.157(1)
_cell_angle_gamma 69.709(1)
_cell_formula_units_Z 2
_cell_length_a 13.1822(9)
_cell_length_b 13.5142(9)
_cell_length_c 13.6341(9)
_cell_measurement_reflns_used 3393
_cell_measurement_temperature 187(1)
_cell_measurement_theta_max 25.02
_cell_measurement_theta_min 2.29
_cell_volume 2075.6(2)
_computing_cell_refinement 'Bruker SMART'
_computing_data_collection 'Bruker SMART'
_computing_data_reduction 'Bruker SAINT'
_computing_molecular_graphics 'Bruker SHELXTL'
_computing_publication_material 'Bruker SHELXTL'
_computing_structure_refinement 'SHELXL-97 (Sheldrick, 1997)'
_computing_structure_solution 'SHELXS-97 (Sheldrick, 1990)'
_diffrn_ambient_temperature 187(1)
_diffrn_measured_fraction_theta_full 0.980
_diffrn_measured_fraction_theta_max 0.980
_diffrn_measurement_device_type 'Bruker Smart APEX CCD detector'
_diffrn_measurement_method '\f and \w scans'
_diffrn_radiation_monochromator graphite
_diffrn_radiation_source 'fine-focus sealed tube'
_diffrn_radiation_type MoK\a
_diffrn_radiation_wavelength 0.71073
_diffrn_reflns_av_R_equivalents 0.0217
_diffrn_reflns_av_sigmaI/netI 0.0474
_diffrn_reflns_limit_h_max 15
_diffrn_reflns_limit_h_min -15
_diffrn_reflns_limit_k_max 14
_diffrn_reflns_limit_k_min -16
_diffrn_reflns_limit_l_max 16
_diffrn_reflns_limit_l_min -16
_diffrn_reflns_number 11391
_diffrn_reflns_theta_full 25.50
_diffrn_reflns_theta_max 25.50
_diffrn_reflns_theta_min 1.64
_exptl_absorpt_coefficient_mu 1.600
_exptl_absorpt_correction_T_max 0.8694
_exptl_absorpt_correction_T_min 0.6284
_exptl_absorpt_correction_type multi-scan
_exptl_absorpt_process_details 'SADABS (Bruker SAINT)'
_exptl_crystal_colour yellow
_exptl_crystal_density_diffrn 1.618
_exptl_crystal_density_method 'not measured'
_exptl_crystal_description tabular
_exptl_crystal_F_000 1034
_exptl_crystal_size_max 0.32
_exptl_crystal_size_mid 0.26
_exptl_crystal_size_min 0.09
_refine_diff_density_max 0.457
_refine_diff_density_min -0.388
_refine_diff_density_rms 0.079
_refine_ls_extinction_method none
_refine_ls_goodness_of_fit_ref 1.010
_refine_ls_hydrogen_treatment constr
_refine_ls_matrix_type full
_refine_ls_number_parameters 559
_refine_ls_number_reflns 7577
_refine_ls_number_restraints 0
_refine_ls_restrained_S_all 1.010
_refine_ls_R_factor_all 0.0554
_refine_ls_R_factor_gt 0.0401
_refine_ls_shift/su_max 0.001
_refine_ls_shift/su_mean 0.000
_refine_ls_structure_factor_coef Fsqd
_refine_ls_weighting_details 'calc w=1/[\s^2^(Fo^2^)+(0.0524P)^2^] where P=(Fo^2^+2Fc^2^)/3'
_refine_ls_weighting_scheme calc
_refine_ls_wR_factor_gt 0.0921
_refine_ls_wR_factor_ref 0.0997
_reflns_number_gt 5973
_reflns_number_total 7577
_reflns_threshold_expression >2\s(I)
_cod_data_source_file cg060641rsi20061128_102346.cif
_cod_data_source_block l040
_cod_depositor_comments
;
The following automatic conversions were performed:

'_symmetry_cell_setting' value 'Triclinic' changed to 'triclinic'
according to /home/saulius/struct/CIF-dictionaries/cif_core.dic
dictionary named 'cif_core.dic' version 2.4.1 from 2010-06-29.

Automatic conversion script
Id: cif_fix_values 1715 2011-07-08 13:25:40Z adriana 
;
_cod_original_sg_symbol_H-M P-1
_cod_database_code 4503991

loop_
_symmetry_equiv_pos_as_xyz
'x, y, z'
'-x, -y, -z'

loop_
_atom_site_label
_atom_site_type_symbol
_atom_site_fract_x
_atom_site_fract_y
_atom_site_fract_z
_atom_site_U_iso_or_equiv
_atom_site_adp_type
_atom_site_occupancy
_atom_site_symmetry_multiplicity
_atom_site_calc_flag
_atom_site_refinement_flags
Cu1 Cu 0.93192(3) 0.28891(3) 0.23881(3) 0.01892(11) Uani 1 1 d .
Cu2 Cu 0.83969(3) 0.59823(4) 0.33622(3) 0.02820(12) Uani 1 1 d .
Cu3 Cu 1.00636(3) -0.02952(4) 0.12240(3) 0.02439(12) Uani 1 1 d .
N1 N 0.96546(19) 0.1952(2) 0.39237(19) 0.0192(6) Uani 1 1 d .
N2 N 0.89843(18) 0.3909(2) 0.09079(19) 0.0169(5) Uani 1 1 d .
N3 N 0.86335(19) -0.0402(2) 0.1474(2) 0.0191(6) Uani 1 1 d .
N4 N 0.15747(19) -0.0554(2) 0.1349(2) 0.0210(6) Uani 1 1 d .
N5 N -0.01415(19) 0.5836(2) 0.3593(2) 0.0230(6) Uani 1 1 d .
N6 N 0.69085(19) 0.6093(2) 0.3552(2) 0.0232(6) Uani 1 1 d .
O1 O 1.11539(17) 0.23357(19) 0.24971(17) 0.0266(5) Uani 1 1 d .
O2 O 1.23589(18) 0.1896(2) 0.3749(2) 0.0440(7) Uani 1 1 d .
O3 O 0.77198(17) 0.2694(2) 0.30498(18) 0.0314(6) Uani 1 1 d .
O4 O 0.70197(18) 0.1866(2) 0.46375(19) 0.0388(6) Uani 1 1 d .
O5 O 0.90012(16) 0.44588(18) 0.25004(17) 0.0232(5) Uani 1 1 d .
O6 O 0.84773(18) 0.6340(2) 0.14753(18) 0.0301(5) Uani 1 1 d .
O7 O 0.94836(16) 0.17110(18) 0.16743(16) 0.0216(5) Uani 1 1 d .
O8 O 0.94833(16) 0.16768(18) 0.00447(17) 0.0243(5) Uani 1 1 d .
C1 C 1.1469(2) 0.1974(3) 0.3442(3) 0.0235(7) Uani 1 1 d .
C2 C 1.0671(2) 0.1614(3) 0.4306(2) 0.0201(7) Uani 1 1 d .
C3 C 1.0926(3) 0.0947(3) 0.5389(3) 0.0254(7) Uani 1 1 d .
H3 H 1.1638 0.0723 0.5660 0.030 Uiso 1 1 calc R
C4 C 1.0137(3) 0.0612(3) 0.6071(3) 0.0268(8) Uani 1 1 d .
H4 H 1.0307 0.0135 0.6811 0.032 Uiso 1 1 calc R
C5 C 0.9096(3) 0.0974(3) 0.5671(3) 0.0263(7) Uani 1 1 d .
H5 H 0.8543 0.0753 0.6131 0.032 Uiso 1 1 calc R
C6 C 0.8874(2) 0.1663(3) 0.4589(2) 0.0220(7) Uani 1 1 d .
C7 C 0.7762(2) 0.2112(3) 0.4052(3) 0.0250(7) Uani 1 1 d .
C8 C 0.8725(2) 0.5330(3) 0.1598(3) 0.0214(7) Uani 1 1 d .
C9 C 0.8706(2) 0.5036(3) 0.0640(2) 0.0179(6) Uani 1 1 d .
C10 C 0.8428(2) 0.5808(3) -0.0406(2) 0.0240(7) Uani 1 1 d .
H10 H 0.8223 0.6612 -0.0596 0.029 Uiso 1 1 calc R
C11 C 0.8456(2) 0.5372(3) -0.1181(3) 0.0247(7) Uani 1 1 d .
H11 H 0.8271 0.5883 -0.1911 0.030 Uiso 1 1 calc R
C12 C 0.8750(2) 0.4205(3) -0.0890(2) 0.0242(7) Uani 1 1 d .
H12 H 0.8766 0.3906 -0.1414 0.029 Uiso 1 1 calc R
C13 C 0.9021(2) 0.3478(3) 0.0170(2) 0.0171(6) Uani 1 1 d .
C14 C 0.9354(2) 0.2184(3) 0.0654(2) 0.0187(7) Uani 1 1 d .
C15 C 0.7843(2) 0.0392(3) 0.1740(2) 0.0232(7) Uani 1 1 d .
H15 H 0.8031 0.0944 0.1873 0.028 Uiso 1 1 calc R
C16 C 0.6773(2) 0.0439(3) 0.1827(3) 0.0245(7) Uani 1 1 d .
H16 H 0.6246 0.1007 0.2025 0.029 Uiso 1 1 calc R
C17 C 0.6470(2) -0.0352(3) 0.1622(2) 0.0215(7) Uani 1 1 d .
C18 C 0.7297(2) -0.1188(3) 0.1370(3) 0.0222(7) Uani 1 1 d .
H18 H 0.7135 -0.1759 0.1244 0.027 Uiso 1 1 calc R
C19 C 0.8341(2) -0.1181(3) 0.1306(3) 0.0230(7) Uani 1 1 d .
H19 H 0.8888 -0.1758 0.1133 0.028 Uiso 1 1 calc R
C20 C 0.5334(2) -0.0266(3) 0.1661(3) 0.0247(7) Uani 1 1 d .
H20 H 0.4841 0.0302 0.1884 0.030 Uiso 1 1 calc R
C21 C 0.4923(2) -0.0906(3) 0.1417(3) 0.0226(7) Uani 1 1 d .
H21 H 0.5414 -0.1492 0.1216 0.027 Uiso 1 1 calc R
C22 C 0.3771(2) -0.0780(3) 0.1430(2) 0.0210(7) Uani 1 1 d .
C23 C 0.3441(2) -0.1506(3) 0.1151(3) 0.0242(7) Uani 1 1 d .
H23 H 0.3965 -0.2097 0.0980 0.029 Uiso 1 1 calc R
C24 C 0.2956(2) 0.0062(3) 0.1683(3) 0.0241(7) Uani 1 1 d .
H24 H 0.3135 0.0575 0.1888 0.029 Uiso 1 1 calc R
C25 C 0.2355(2) -0.1370(3) 0.1120(3) 0.0227(7) Uani 1 1 d .
H25 H 0.2153 -0.1879 0.0929 0.027 Uiso 1 1 calc R
C26 C 0.1893(2) 0.0143(3) 0.1634(3) 0.0230(7) Uani 1 1 d .
H26 H 0.1352 0.0721 0.1810 0.028 Uiso 1 1 calc R
C27 C 0.6564(3) 0.5368(3) 0.3338(3) 0.0316(8) Uani 1 1 d .
H27 H 0.7079 0.4814 0.3113 0.038 Uiso 1 1 calc R
C28 C 0.5503(3) 0.5391(3) 0.3427(3) 0.0311(8) Uani 1 1 d .
H28 H 0.5305 0.4861 0.3267 0.037 Uiso 1 1 calc R
C29 C 0.4720(2) 0.6196(3) 0.3755(3) 0.0247(7) Uani 1 1 d .
C30 C 0.5083(2) 0.6935(3) 0.3976(3) 0.0240(7) Uani 1 1 d .
H30 H 0.4584 0.7497 0.4202 0.029 Uiso 1 1 calc R
C31 C 0.6155(2) 0.6864(3) 0.3872(3) 0.0260(7) Uani 1 1 d .
H31 H 0.6373 0.7382 0.4033 0.031 Uiso 1 1 calc R
C32 C 0.3576(2) 0.6289(3) 0.3824(3) 0.0266(8) Uani 1 1 d .
H32 H 0.3079 0.6915 0.3964 0.032 Uiso 1 1 calc R
C33 C 0.3181(2) 0.5560(3) 0.3706(3) 0.0240(7) Uani 1 1 d .
H33 H 0.3691 0.4912 0.3608 0.029 Uiso 1 1 calc R
C34 C 0.2040(2) 0.5656(3) 0.3711(2) 0.0219(7) Uani 1 1 d .
C35 C 0.1190(3) 0.6675(3) 0.3592(3) 0.0321(8) Uani 1 1 d .
H35 H 0.1341 0.7332 0.3542 0.038 Uiso 1 1 calc R
C36 C 0.1743(2) 0.4731(3) 0.3787(3) 0.0253(7) Uani 1 1 d .
H36 H 0.2284 0.4013 0.3888 0.030 Uiso 1 1 calc R
C37 C 0.0668(2) 0.4859(3) 0.3717(3) 0.0253(7) Uani 1 1 d .
H37 H 0.0491 0.4219 0.3758 0.030 Uiso 1 1 calc R
C38 C 0.0132(3) 0.6719(3) 0.3546(3) 0.0310(8) Uani 1 1 d .
H38 H -0.0430 0.7414 0.3478 0.037 Uiso 1 1 calc R
O1W O 0.5536(2) 0.6840(2) 0.0069(2) 0.0489(7) Uani 1 1 d .
H1A H 0.5996 0.6099 0.0450 0.059 Uiso 1 1 d .
H1B H 0.5810 0.7154 -0.0625 0.059 Uiso 1 1 d .
O2W O 0.62864(19) 0.4344(2) 0.1399(2) 0.0409(6) Uani 1 1 d .
H2A H 0.6755 0.3840 0.2010 0.049 Uiso 1 1 d .
H2B H 0.6495 0.3952 0.0843 0.049 Uiso 1 1 d .
O3W O 0.4148(2) 0.4503(2) 0.1931(2) 0.0482(7) Uani 1 1 d .
H3A H 0.3971 0.3864 0.2050 0.058 Uiso 1 1 d .
H3B H 0.4789 0.4390 0.1626 0.058 Uiso 1 1 d .
O4W O 0.3468(2) 0.6556(2) 0.0125(2) 0.0448(7) Uani 1 1 d .
H4A H 0.3491 0.5941 0.0872 0.054 Uiso 1 1 d .
H4B H 0.4172 0.6692 0.0031 0.054 Uiso 1 1 d .
O5W O 0.39540(19) 0.2331(2) 0.2242(2) 0.0412(6) Uani 1 1 d .
H5A H 0.3337 0.2219 0.2540 0.049 Uiso 1 1 d .
H5B H 0.4407 0.2052 0.2779 0.049 Uiso 1 1 d .
O6W O 0.54633(18) 0.1346(2) 0.3935(2) 0.0423(7) Uani 1 1 d .
H6A H 0.5986 0.1576 0.4050 0.051 Uiso 1 1 d .
H6B H 0.4918 0.1302 0.4510 0.051 Uiso 1 1 d .
O7W O 0.37984(19) 0.1062(2) 0.5411(2) 0.0400(6) Uani 1 1 d .
H7A H 0.3241 0.1326 0.4963 0.048 Uiso 1 1 d .
H7B H 0.3989 0.0191 0.5702 0.048 Uiso 1 1 d .

loop_
_atom_site_aniso_label
_atom_site_aniso_U_11
_atom_site_aniso_U_22
_atom_site_aniso_U_33
_atom_site_aniso_U_23
_atom_site_aniso_U_13
_atom_site_aniso_U_12
Cu1 0.0186(2) 0.0194(2) 0.0175(2) -0.00593(17) -0.00027(15) -0.00633(16)
Cu2 0.0157(2) 0.0434(3) 0.0345(3) -0.0216(2) 0.00382(17) -0.01378(19)
Cu3 0.0127(2) 0.0328(3) 0.0310(2) -0.0141(2) 0.00197(16) -0.01019(18)
N1 0.0227(14) 0.0180(14) 0.0194(14) -0.0084(11) 0.0004(11) -0.0085(11)
N2 0.0131(12) 0.0196(14) 0.0190(13) -0.0089(11) 0.0019(10) -0.0055(11)
N3 0.0137(13) 0.0217(14) 0.0239(14) -0.0099(12) 0.0022(10) -0.0078(11)
N4 0.0166(13) 0.0274(15) 0.0236(14) -0.0123(12) 0.0010(11) -0.0099(12)
N5 0.0166(14) 0.0342(17) 0.0241(15) -0.0161(13) 0.0020(11) -0.0102(13)
N6 0.0149(13) 0.0363(17) 0.0259(15) -0.0170(13) 0.0036(11) -0.0124(12)
O1 0.0256(12) 0.0316(14) 0.0202(12) -0.0049(11) 0.0023(10) -0.0139(11)
O2 0.0271(14) 0.066(2) 0.0325(14) -0.0053(14) -0.0054(11) -0.0233(14)
O3 0.0214(12) 0.0414(15) 0.0264(13) -0.0085(12) -0.0005(10) -0.0103(11)
O4 0.0260(13) 0.0583(18) 0.0366(15) -0.0191(14) 0.0106(11) -0.0217(13)
O5 0.0254(12) 0.0240(12) 0.0198(12) -0.0081(10) -0.0023(9) -0.0073(10)
O6 0.0370(14) 0.0225(13) 0.0325(14) -0.0142(11) -0.0005(11) -0.0073(11)
O7 0.0223(11) 0.0204(12) 0.0200(12) -0.0044(10) -0.0021(9) -0.0081(10)
O8 0.0243(12) 0.0233(12) 0.0297(13) -0.0144(11) 0.0025(9) -0.0088(10)
C1 0.0217(17) 0.0194(17) 0.0265(18) -0.0048(15) -0.0015(14) -0.0080(14)
C2 0.0207(16) 0.0188(17) 0.0237(17) -0.0112(14) -0.0025(13) -0.0054(14)
C3 0.0270(18) 0.0223(18) 0.0237(18) -0.0063(15) -0.0062(14) -0.0056(15)
C4 0.037(2) 0.0250(19) 0.0171(17) -0.0082(15) -0.0017(14) -0.0081(16)
C5 0.0327(19) 0.0269(19) 0.0241(18) -0.0133(15) 0.0083(15) -0.0141(16)
C6 0.0243(17) 0.0211(17) 0.0229(17) -0.0106(15) 0.0030(13) -0.0089(14)
C7 0.0240(17) 0.0279(19) 0.0286(19) -0.0155(16) 0.0037(14) -0.0109(15)
C8 0.0136(15) 0.0269(19) 0.0259(18) -0.0133(16) 0.0042(13) -0.0070(14)
C9 0.0131(15) 0.0200(17) 0.0241(17) -0.0109(14) 0.0031(12) -0.0076(13)
C10 0.0213(17) 0.0197(17) 0.0268(18) -0.0055(15) 0.0012(14) -0.0067(14)
C11 0.0264(18) 0.0251(18) 0.0203(17) -0.0055(15) -0.0024(13) -0.0090(15)
C12 0.0241(17) 0.0293(19) 0.0230(18) -0.0116(15) 0.0000(13) -0.0113(15)
C13 0.0127(15) 0.0184(16) 0.0206(16) -0.0063(14) 0.0002(12) -0.0072(13)
C14 0.0108(14) 0.0199(17) 0.0264(18) -0.0089(15) 0.0018(12) -0.0071(13)
C15 0.0197(16) 0.0269(18) 0.0280(18) -0.0120(15) 0.0016(13) -0.0122(15)
C16 0.0184(16) 0.0274(18) 0.0324(19) -0.0158(16) 0.0031(14) -0.0089(14)
C17 0.0169(16) 0.0247(18) 0.0238(17) -0.0103(15) 0.0002(13) -0.0070(14)
C18 0.0166(16) 0.0199(17) 0.0331(19) -0.0130(15) -0.0014(13) -0.0058(14)
C19 0.0177(16) 0.0214(17) 0.0274(18) -0.0091(15) 0.0041(13) -0.0054(14)
C20 0.0143(16) 0.0247(18) 0.0357(19) -0.0147(16) 0.0022(13) -0.0042(14)
C21 0.0116(15) 0.0280(18) 0.0307(18) -0.0162(15) 0.0032(13) -0.0048(14)
C22 0.0157(16) 0.0275(18) 0.0212(17) -0.0098(14) 0.0003(12) -0.0083(14)
C23 0.0172(16) 0.0257(18) 0.0326(19) -0.0162(16) 0.0005(13) -0.0046(14)
C24 0.0161(16) 0.0323(19) 0.0324(19) -0.0213(16) 0.0001(13) -0.0075(14)
C25 0.0206(17) 0.0243(18) 0.0298(18) -0.0141(15) 0.0003(13) -0.0110(14)
C26 0.0166(16) 0.0263(18) 0.0287(18) -0.0141(15) 0.0038(13) -0.0073(14)
C27 0.0220(18) 0.045(2) 0.040(2) -0.0272(19) 0.0111(15) -0.0150(17)
C28 0.0221(18) 0.044(2) 0.044(2) -0.0297(19) 0.0079(15) -0.0175(17)
C29 0.0171(16) 0.0314(19) 0.0256(18) -0.0118(16) 0.0003(13) -0.0075(15)
C30 0.0186(16) 0.0283(19) 0.0289(18) -0.0162(16) 0.0044(13) -0.0073(14)
C31 0.0233(17) 0.033(2) 0.0282(19) -0.0147(16) 0.0028(14) -0.0137(16)
C32 0.0155(16) 0.034(2) 0.0331(19) -0.0176(17) 0.0021(14) -0.0069(15)
C33 0.0152(16) 0.0297(19) 0.0280(18) -0.0139(16) 0.0049(13) -0.0069(14)
C34 0.0176(16) 0.0301(19) 0.0203(17) -0.0118(15) 0.0008(13) -0.0084(14)
C35 0.0213(17) 0.033(2) 0.050(2) -0.0228(19) -0.0015(16) -0.0101(16)
C36 0.0199(17) 0.0271(19) 0.0275(18) -0.0120(15) -0.0036(13) -0.0033(14)
C37 0.0237(17) 0.031(2) 0.0272(18) -0.0138(16) 0.0030(14) -0.0147(16)
C38 0.0184(17) 0.037(2) 0.043(2) -0.0217(18) -0.0002(15) -0.0077(16)
O1W 0.0409(16) 0.0505(18) 0.0547(18) -0.0257(15) 0.0112(13) -0.0116(14)
O2W 0.0369(15) 0.0406(16) 0.0389(15) -0.0172(13) -0.0092(11) -0.0003(12)
O3W 0.0455(17) 0.0510(18) 0.0553(18) -0.0288(15) 0.0117(13) -0.0180(14)
O4W 0.0409(16) 0.0449(17) 0.0497(17) -0.0208(14) 0.0054(12) -0.0143(13)
O5W 0.0301(14) 0.0508(17) 0.0364(15) -0.0121(13) 0.0046(11) -0.0135(13)
O6W 0.0308(14) 0.0537(18) 0.0458(16) -0.0179(14) 0.0027(12) -0.0206(13)
O7W 0.0384(15) 0.0432(16) 0.0405(16) -0.0168(13) -0.0087(12) -0.0124(13)

loop_
_atom_type_symbol
_atom_type_description
_atom_type_scat_dispersion_real
_atom_type_scat_dispersion_imag
_atom_type_scat_source
C C 0.0033 0.0016 'International Tables Vol C Tables 4.2.6.8 and 6.1.1.4'
H H 0.0000 0.0000 'International Tables Vol C Tables 4.2.6.8 and 6.1.1.4'
N N 0.0061 0.0033 'International Tables Vol C Tables 4.2.6.8 and 6.1.1.4'
O O 0.0106 0.0060 'International Tables Vol C Tables 4.2.6.8 and 6.1.1.4'
Cu Cu 0.3201 1.2651 'International Tables Vol C Tables 4.2.6.8 and 6.1.1.4'

loop_
_geom_angle_atom_site_label_1
_geom_angle_atom_site_label_2
_geom_angle_atom_site_label_3
_geom_angle
_geom_angle_site_symmetry_1
_geom_angle_site_symmetry_3
N2 Cu1 N1 175.49(10) . .
N2 Cu1 O5 80.01(9) . .
N1 Cu1 O5 95.50(9) . .
N2 Cu1 O7 78.79(9) . .
N1 Cu1 O7 105.71(9) . .
O5 Cu1 O7 158.78(8) . .
N2 Cu1 O3 103.83(9) . .
N1 Cu1 O3 76.87(9) . .
O5 Cu1 O3 94.45(8) . .
O7 Cu1 O3 89.85(8) . .
N2 Cu1 O1 103.44(8) . .
N1 Cu1 O1 76.49(9) . .
O5 Cu1 O1 96.92(8) . .
O7 Cu1 O1 88.77(8) . .
O3 Cu1 O1 151.87(8) . .
N6 Cu2 N5 163.40(11) . 1_655
N6 Cu2 O6 97.83(9) . .
N5 Cu2 O6 98.69(9) 1_655 .
N4 Cu3 N3 163.99(11) 1_655 .
N4 Cu3 O8 99.82(9) 1_655 .
N3 Cu3 O8 94.98(9) . .
C6 N1 C2 120.5(3) . .
C6 N1 Cu1 120.0(2) . .
C2 N1 Cu1 119.5(2) . .
C9 N2 C13 121.7(3) . .
C9 N2 Cu1 118.7(2) . .
C13 N2 Cu1 119.7(2) . .
C19 N3 C15 116.9(2) . .
C19 N3 Cu3 123.1(2) . .
C15 N3 Cu3 119.8(2) . .
C25 N4 C26 116.9(2) . .
C25 N4 Cu3 123.3(2) . 1_455
C26 N4 Cu3 119.7(2) . 1_455
C37 N5 C38 116.8(3) . .
C37 N5 Cu2 120.6(2) . 1_455
C38 N5 Cu2 122.3(2) . 1_455
C31 N6 C27 116.5(3) . .
C31 N6 Cu2 124.6(2) . .
C27 N6 Cu2 118.8(2) . .
C1 O1 Cu1 110.68(19) . .
C7 O3 Cu1 113.11(19) . .
C8 O5 Cu1 113.76(19) . .
C8 O6 Cu2 96.37(19) . .
C14 O7 Cu1 113.54(19) . .
C14 O8 Cu3 103.66(19) . .
O1 C1 O2 126.7(3) . .
O1 C1 C2 116.0(3) . .
O2 C1 C2 117.3(3) . .
N1 C2 C3 120.4(3) . .
N1 C2 C1 114.0(3) . .
C3 C2 C1 125.6(3) . .
C4 C3 C2 119.4(3) . .
C4 C3 H3 120.3 . .
C2 C3 H3 120.3 . .
C3 C4 C5 119.6(3) . .
C3 C4 H4 120.2 . .
C5 C4 H4 120.2 . .
C4 C5 C6 118.9(3) . .
C4 C5 H5 120.6 . .
C6 C5 H5 120.6 . .
N1 C6 C5 121.1(3) . .
N1 C6 C7 115.0(3) . .
C5 C6 C7 123.9(3) . .
O4 C7 O3 128.0(3) . .
O4 C7 C6 117.0(3) . .
O3 C7 C6 115.1(3) . .
O6 C8 O5 125.1(3) . .
O6 C8 C9 120.1(3) . .
O5 C8 C9 114.8(3) . .
N2 C9 C10 121.0(3) . .
N2 C9 C8 112.8(3) . .
C10 C9 C8 126.2(3) . .
C9 C10 C11 118.0(3) . .
C9 C10 H10 121.0 . .
C11 C10 H10 121.0 . .
C12 C11 C10 120.2(3) . .
C12 C11 H11 119.9 . .
C10 C11 H11 119.9 . .
C13 C12 C11 119.1(3) . .
C13 C12 H12 120.4 . .
C11 C12 H12 120.4 . .
N2 C13 C12 120.1(3) . .
N2 C13 C14 112.5(3) . .
C12 C13 C14 127.4(3) . .
O8 C14 O7 126.0(3) . .
O8 C14 C13 118.7(3) . .
O7 C14 C13 115.3(3) . .
N3 C15 C16 123.1(3) . .
N3 C15 H15 118.5 . .
C16 C15 H15 118.5 . .
C15 C16 C17 119.8(3) . .
C15 C16 H16 120.1 . .
C17 C16 H16 120.1 . .
C16 C17 C18 116.8(3) . .
C16 C17 C20 119.7(3) . .
C18 C17 C20 123.5(3) . .
C19 C18 C17 119.9(3) . .
C19 C18 H18 120.1 . .
C17 C18 H18 120.1 . .
N3 C19 C18 123.5(3) . .
N3 C19 H19 118.2 . .
C18 C19 H19 118.2 . .
C21 C20 C17 126.2(3) . .
C21 C20 H20 116.9 . .
C17 C20 H20 116.9 . .
C20 C21 C22 125.3(3) . .
C20 C21 H21 117.4 . .
C22 C21 H21 117.4 . .
C23 C22 C24 116.6(3) . .
C23 C22 C21 119.7(3) . .
C24 C22 C21 123.7(3) . .
C25 C23 C22 120.4(3) . .
C25 C23 H23 119.8 . .
C22 C23 H23 119.8 . .
C26 C24 C22 119.6(3) . .
C26 C24 H24 120.2 . .
C22 C24 H24 120.2 . .
N4 C25 C23 122.9(3) . .
N4 C25 H25 118.5 . .
C23 C25 H25 118.5 . .
N4 C26 C24 123.6(3) . .
N4 C26 H26 118.2 . .
C24 C26 H26 118.2 . .
N6 C27 C28 123.4(3) . .
N6 C27 H27 118.3 . .
C28 C27 H27 118.3 . .
C27 C28 C29 120.0(3) . .
C27 C28 H28 120.0 . .
C29 C28 H28 120.0 . .
C30 C29 C28 116.2(3) . .
C30 C29 C32 121.5(3) . .
C28 C29 C32 122.3(3) . .
C31 C30 C29 120.9(3) . .
C31 C30 H30 119.5 . .
C29 C30 H30 119.5 . .
N6 C31 C30 123.0(3) . .
N6 C31 H31 118.5 . .
C30 C31 H31 118.5 . .
C33 C32 C29 124.9(3) . .
C33 C32 H32 117.5 . .
C29 C32 H32 117.5 . .
C32 C33 C34 126.6(3) . .
C32 C33 H33 116.7 . .
C34 C33 H33 116.7 . .
C36 C34 C35 116.2(3) . .
C36 C34 C33 120.7(3) . .
C35 C34 C33 123.0(3) . .
C38 C35 C34 119.7(3) . .
C38 C35 H35 120.2 . .
C34 C35 H35 120.2 . .
C37 C36 C34 120.1(3) . .
C37 C36 H36 120.0 . .
C34 C36 H36 120.0 . .
N5 C37 C36 123.6(3) . .
N5 C37 H37 118.2 . .
C36 C37 H37 118.2 . .
N5 C38 C35 123.6(3) . .
N5 C38 H38 118.2 . .
C35 C38 H38 118.2 . .
H1A O1W H1B 109.8 . .
H2A O2W H2B 106.0 . .
H3A O3W H3B 104.7 . .
H4A O4W H4B 106.6 . .
H5A O5W H5B 105.4 . .
H6A O6W H6B 112.0 . .
H7A O7W H7B 103.7 . .

loop_
_geom_bond_atom_site_label_1
_geom_bond_atom_site_label_2
_geom_bond_distance
_geom_bond_site_symmetry_2
Cu1 N2 1.915(2) .
Cu1 N1 1.958(2) .
Cu1 O5 2.082(2) .
Cu1 O7 2.125(2) .
Cu1 O3 2.251(2) .
Cu1 O1 2.274(2) .
Cu2 N6 1.910(2) .
Cu2 N5 1.918(2) 1_655
Cu2 O6 2.411(2) .
Cu3 N4 1.915(2) 1_655
Cu3 N3 1.920(2) .
Cu3 O8 2.372(2) .
N1 C6 1.342(4) .
N1 C2 1.350(4) .
N2 C9 1.333(4) .
N2 C13 1.343(4) .
N3 C19 1.345(4) .
N3 C15 1.350(4) .
N4 C25 1.338(4) .
N4 C26 1.352(4) .
N4 Cu3 1.915(2) 1_455
N5 C37 1.339(4) .
N5 C38 1.337(4) .
N5 Cu2 1.918(2) 1_455
N6 C31 1.348(4) .
N6 C27 1.352(4) .
O1 C1 1.241(4) .
O2 C1 1.248(4) .
O3 C7 1.261(4) .
O4 C7 1.236(4) .
O5 C8 1.284(4) .
O6 C8 1.230(4) .
O7 C14 1.273(3) .
O8 C14 1.242(4) .
C1 C2 1.523(4) .
C2 C3 1.385(4) .
C3 C4 1.379(4) .
C3 H3 0.9500 .
C4 C5 1.384(4) .
C4 H4 0.9500 .
C5 C6 1.382(4) .
C5 H5 0.9500 .
C6 C7 1.525(4) .
C8 C9 1.518(4) .
C9 C10 1.376(4) .
C10 C11 1.398(4) .
C10 H10 0.9500 .
C11 C12 1.375(4) .
C11 H11 0.9500 .
C12 C13 1.376(4) .
C12 H12 0.9500 .
C13 C14 1.508(4) .
C15 C16 1.382(4) .
C15 H15 0.9500 .
C16 C17 1.396(4) .
C16 H16 0.9500 .
C17 C18 1.398(4) .
C17 C20 1.458(4) .
C18 C19 1.372(4) .
C18 H18 0.9500 .
C19 H19 0.9500 .
C20 C21 1.325(4) .
C20 H20 0.9500 .
C21 C22 1.467(4) .
C21 H21 0.9500 .
C22 C23 1.393(4) .
C22 C24 1.399(4) .
C23 C25 1.382(4) .
C23 H23 0.9500 .
C24 C26 1.375(4) .
C24 H24 0.9500 .
C25 H25 0.9500 .
C26 H26 0.9500 .
C27 C28 1.379(4) .
C27 H27 0.9500 .
C28 C29 1.400(4) .
C28 H28 0.9500 .
C29 C30 1.389(4) .
C29 C32 1.464(4) .
C30 C31 1.377(4) .
C30 H30 0.9500 .
C31 H31 0.9500 .
C32 C33 1.332(4) .
C32 H32 0.9500 .
C33 C34 1.463(4) .
C33 H33 0.9500 .
C34 C36 1.396(4) .
C34 C35 1.402(4) .
C35 C38 1.383(4) .
C35 H35 0.9500 .
C36 C37 1.378(4) .
C36 H36 0.9500 .
C37 H37 0.9500 .
C38 H38 0.9500 .
O1W H1A 0.9306 .
O1W H1B 0.9487 .
O2W H2A 0.9504 .
O2W H2B 1.0541 .
O3W H3A 0.9177 .
O3W H3B 0.8889 .
O4W H4A 1.0112 .
O4W H4B 0.9918 .
O5W H5A 0.8974 .
O5W H5B 0.8692 .
O6W H6A 0.9004 .
O6W H6B 0.9957 .
O7W H7A 0.8869 .
O7W H7B 1.0204 .

loop_
_geom_hbond_atom_site_label_D
_geom_hbond_atom_site_label_H
_geom_hbond_atom_site_label_A
_geom_hbond_distance_DH
_geom_hbond_distance_HA
_geom_hbond_distance_DA
_geom_hbond_angle_DHA
_geom_hbond_site_symmetry_A
O1W H1A O2W 0.93 2.10 2.954(4) 152.0 .
O1W H1B O5W 0.95 2.04 2.958(4) 162.0 2_665
O2W H2A O3 0.95 1.81 2.751(3) 169.2 .
O2W H2B O4W 1.05 1.71 2.746(4) 167.3 2_665
O3W H3A O5W 0.92 1.99 2.887(4) 166.5 .
O3W H3B O2W 0.89 1.94 2.782(4) 156.5 .
O4W H4A O3W 1.01 1.85 2.783(4) 151.4 .
O4W H4B O1W 0.99 1.89 2.871(4) 171.8 .
O5W H5A O2 0.90 1.97 2.797(3) 153.4 1_455
O5W H5B O6W 0.87 1.92 2.791(3) 175.9 .
O6W H6A O4 0.90 1.88 2.764(3) 166.3 .
O6W H6B O7W 1.00 1.83 2.812(4) 166.6 .
O7W H7A O2 0.89 1.86 2.729(3) 164.6 1_455
O7W H7B O6W 1.02 1.81 2.820(4) 169.7 2_656
